data_7205106
loop_
_publ_author_name
'Nayak, Susanta K.'
'Venugopala, K. N.'
'Chopra, Deepak'
'Row, T. N. Guru'

_publ_section_title
;
 Insights into conformational and packing features in a series of aryl
 substituted
 ethyl-6-methyl-4-phenyl-2-oxo-1,2,3,4-tetrahydropyrimidine-5-carboxylates
;
_journal_issue 2
_journal_name_full CrystEngComm
_journal_page_first 591
_journal_paper_doi 10.1039/c0ce00045k
_journal_volume 13
_journal_year 2011
_chemical_compound_source 'see text'
_chemical_formula_moiety 'C15 H18 N2 O4'
_chemical_formula_sum 'C15 H18 N2 O4'
_chemical_formula_weight 290.31
_chemical_name_systematic ?
_space_group_IT_number 14
_symmetry_cell_setting monoclinic
_symmetry_Int_Tables_number 14
_symmetry_space_group_name_Hall '-P 2yn'
_symmetry_space_group_name_H-M 'P 1 21/n 1'
_atom_sites_solution_hydrogens geom
_atom_sites_solution_primary direct
_atom_sites_solution_secondary difmap
_cell_angle_alpha 90
_cell_angle_beta 103.377(6)
_cell_angle_gamma 90
_cell_formula_units_Z 8
_cell_length_a 15.7414(10)
_cell_length_b 7.3100(4)
_cell_length_c 26.3147(14)
_cell_measurement_reflns_used 344
_cell_measurement_temperature 120(2)
_cell_measurement_theta_max 27.98
_cell_measurement_theta_min 0.97
_cell_volume 2945.9(3)
_computing_cell_refinement
;
CrysAlisPro, Oxford Diffraction Ltd.,
Version 1.171.33.34d
;
_computing_data_collection
;
CrysAlisPro, Oxford Diffraction Ltd.,
Version 1.171.33.34d (2009)
;
_computing_data_reduction
;
CrysAlisPro, Oxford Diffraction Ltd.,
Version 1.171.33.34d
;
_computing_molecular_graphics 'Ortep-3 for Windows (Farrugia, 1997) and CAMERON (Watkin et al., 1993)'
_computing_publication_material 'PLATON (Spek, 2003)'
_computing_structure_refinement 'SHELXL-97 (Sheldrick, 1997)'
_computing_structure_solution 'SHELXL-97 (Sheldrick, 1997)'
_diffrn_ambient_temperature 120(2)
_diffrn_detector_area_resol_mean 16.0839
_diffrn_measured_fraction_theta_full 0.999
_diffrn_measured_fraction_theta_max 0.999
_diffrn_measurement_details
;
1 omega -94.00 -58.00 1.0000 4.0000
omega____ theta____ kappa____ phi______ frames
- -17.1989 179.0000 -150.0000 36

2 omega -17.00 13.00 1.0000 4.0000
omega____ theta____ kappa____ phi______ frames
- -17.1989 -77.0000 -180.0000 30

3 omega -22.00 42.00 1.0000 4.0000
omega____ theta____ kappa____ phi______ frames
- 19.0739 -37.0000 -60.0000 64

4 omega -49.00 92.00 1.0000 4.0000
omega____ theta____ kappa____ phi______ frames
- 19.0739 12.0000 -16.0000 141

5 omega -43.00 17.00 1.0000 4.0000
omega____ theta____ kappa____ phi______ frames
- -17.1989 37.0000 -150.0000 60

6 omega -7.00 92.00 1.0000 4.0000
omega____ theta____ kappa____ phi______ frames
- 19.0739 37.0000 120.0000 99

7 omega -54.00 91.00 1.0000 4.0000
omega____ theta____ kappa____ phi______ frames
- 19.0739 -12.0000 -9.0000 145

;
_diffrn_measurement_device_type 'Goniometer Xcalibur, detector: Eos (Nova)'
_diffrn_measurement_method '\w scans'
_diffrn_orient_matrix_UB_11 -0.0310945448
_diffrn_orient_matrix_UB_12 0.0035386872
_diffrn_orient_matrix_UB_13 0.0156400568
_diffrn_orient_matrix_UB_21 0.0336139824
_diffrn_orient_matrix_UB_22 -0.0154553307
_diffrn_orient_matrix_UB_23 0.0226419416
_diffrn_orient_matrix_UB_31 0.0065911242
_diffrn_orient_matrix_UB_32 0.0957115208
_diffrn_orient_matrix_UB_33 0.0030886184
_diffrn_radiation_monochromator graphite
_diffrn_radiation_source 'Enhance (Mo) X-ray Source'
_diffrn_radiation_type 'Mo K\a'
_diffrn_radiation_wavelength 0.7107
_diffrn_reflns_av_R_equivalents 0.0722
_diffrn_reflns_av_sigmaI/netI 0.0696
_diffrn_reflns_limit_h_max 19
_diffrn_reflns_limit_h_min -19
_diffrn_reflns_limit_k_max 8
_diffrn_reflns_limit_k_min -9
_diffrn_reflns_limit_l_max 32
_diffrn_reflns_limit_l_min -32
_diffrn_reflns_number 30736
_diffrn_reflns_reduction_process
;
;
_diffrn_reflns_theta_full 26.00
_diffrn_reflns_theta_max 26.00
_diffrn_reflns_theta_min 3.09
_exptl_absorpt_coefficient_mu 0.096
_exptl_absorpt_correction_T_max 0.9867
_exptl_absorpt_correction_T_min 0.9709
_exptl_absorpt_correction_type multi-scan
_exptl_absorpt_process_details
;
CrysAlisPro, Oxford Diffraction Ltd.,
Version 1.171.33.34d
Empirical absorption correction using spherical harmonics,
implemented in SCALE3 ABSPACK scaling algorithm.
;
_exptl_crystal_colour colorless
_exptl_crystal_density_diffrn 1.309
_exptl_crystal_density_method 'Not Measured'
_exptl_crystal_description Cylidrical
_exptl_crystal_F_000 1232
_exptl_crystal_size_max 0.31
_exptl_crystal_size_mid 0.28
_exptl_crystal_size_min 0.14
_refine_diff_density_max 0.320
_refine_diff_density_min -0.274
_refine_diff_density_rms 0.051
_refine_ls_extinction_method none
_refine_ls_goodness_of_fit_ref 0.931
_refine_ls_hydrogen_treatment constr
_refine_ls_matrix_type full
_refine_ls_number_parameters 385
_refine_ls_number_reflns 5768
_refine_ls_number_restraints 0
_refine_ls_restrained_S_all 0.931
_refine_ls_R_factor_all 0.0939
_refine_ls_R_factor_gt 0.0504
_refine_ls_shift/su_max 0.000
_refine_ls_shift/su_mean 0.000
_refine_ls_structure_factor_coef Fsqd
_refine_ls_weighting_details 'calc w=1/[\s^2^(Fo^2^)+(0.0675P)^2^+0.0000P] where P=(Fo^2^+2Fc^2^)/3'
_refine_ls_weighting_scheme calc
_refine_ls_wR_factor_gt 0.1186
_refine_ls_wR_factor_ref 0.1277
_reflns_number_gt 3458
_reflns_number_total 5768
_reflns_threshold_expression >2sigma(I)
_cod_data_source_file C0CE00045K.TXT
_cod_data_source_block lt04ome
_cod_depositor_comments
;
The following automatic conversions were performed:
'_symmetry_cell_setting' value 'Monoclinic' changed to 'monoclinic'
according to '/home/saulius/struct/CIF-dictionaries/cif_core.dic'
dictionary named 'cif_core.dic' version 2.4.1 from 2010-06-29.

Automatic conversion script
Id: cif_fix_enum 1555 2011-01-17 13:19:09Z saulius 
;
_cod_original_sg_symbol_H-M 'P 21/n'
_cod_database_code 7205106

loop_
_symmetry_equiv_pos_site_id
_symmetry_equiv_pos_as_xyz
1 x,y,z
2 1/2-x,1/2+y,1/2-z
3 -x,-y,-z
4 1/2+x,1/2-y,1/2+z

loop_
_atom_site_label
_atom_site_type_symbol
_atom_site_fract_x
_atom_site_fract_y
_atom_site_fract_z
_atom_site_U_iso_or_equiv
_atom_site_adp_type
_atom_site_occupancy
_atom_site_symmetry_multiplicity
_atom_site_calc_flag
_atom_site_refinement_flags
_atom_site_disorder_assembly
_atom_site_disorder_group
O1 O 0.14509(9) -0.05047(16) 0.21709(5) 0.0219(3) Uani 1 1 d . . .
O1' O 1.16904(9) 0.45882(17) 0.20543(5) 0.0224(3) Uani 1 1 d . . .
N1 N 0.23461(11) -0.2055(2) 0.17571(6) 0.0216(4) Uani 1 1 d . . .
H1N H 0.2080 -0.3088 0.1795 0.026 Uiso 1 1 calc R . .
N2' N 1.05758(11) 0.2903(2) 0.22173(6) 0.0214(4) Uani 1 1 d . . .
H2N' H 1.0873 0.1879 0.2225 0.026 Uiso 1 1 calc R . .
N1' N 1.05660(11) 0.6029(2) 0.22992(6) 0.0216(4) Uani 1 1 d . . .
H1N' H 1.0738 0.7099 0.2208 0.026 Uiso 1 1 calc R . .
C3 C 0.33318(13) -0.0580(3) 0.13402(7) 0.0202(5) Uani 1 1 d . . .
N2 N 0.23809(11) 0.1075(2) 0.17837(6) 0.0204(4) Uani 1 1 d . . .
H2N H 0.2368 0.2072 0.1969 0.024 Uiso 1 1 calc R . .
O3 O 0.42309(10) 0.1150(2) 0.09412(6) 0.0323(4) Uani 1 1 d . . .
C1 C 0.20225(13) -0.0465(3) 0.19145(7) 0.0197(5) Uani 1 1 d . . .
O4' O 0.71699(10) 0.3040(2) 0.02951(6) 0.0387(4) Uani 1 1 d . . .
C3' C 0.94623(14) 0.4375(3) 0.25716(8) 0.0221(5) Uani 1 1 d . . .
O2 O 0.45358(11) -0.1840(2) 0.10404(6) 0.0406(4) Uani 1 1 d . . .
O3' O 0.85502(11) 0.2388(2) 0.28867(6) 0.0389(4) Uani 1 1 d . . .
O4 O 0.01317(11) 0.2524(2) -0.04941(6) 0.0408(4) Uani 1 1 d . . .
O2' O 0.85081(11) 0.5352(2) 0.31061(7) 0.0452(5) Uani 1 1 d . . .
C1' C 1.09783(14) 0.4476(3) 0.21824(7) 0.0203(5) Uani 1 1 d . . .
C9' C 0.90374(14) 0.2807(3) 0.17013(8) 0.0226(5) Uani 1 1 d . . .
C5 C 0.40927(15) -0.0551(3) 0.11038(8) 0.0255(5) Uani 1 1 d . . .
C2 C 0.30740(14) -0.2123(3) 0.15403(7) 0.0213(5) Uani 1 1 d . . .
C2' C 0.98828(14) 0.5970(3) 0.25585(7) 0.0225(5) Uani 1 1 d . . .
C14' C 0.92139(15) 0.3761(3) 0.12821(8) 0.0283(5) Uani 1 1 d . . .
H14' H 0.9762 0.4359 0.1323 0.034 Uiso 1 1 calc R . .
C5' C 0.88034(15) 0.4152(3) 0.28813(9) 0.0296(5) Uani 1 1 d . . .
C4 C 0.27961(14) 0.1142(3) 0.13364(7) 0.0222(5) Uani 1 1 d . . .
H4 H 0.3206 0.2207 0.1389 0.027 Uiso 1 1 calc R . .
C12 C 0.07965(15) 0.2097(3) -0.00730(8) 0.0305(6) Uani 1 1 d . . .
C12' C 0.78184(15) 0.3003(3) 0.07421(8) 0.0283(5) Uani 1 1 d . . .
C10' C 0.82370(15) 0.1925(3) 0.16271(9) 0.0315(5) Uani 1 1 d . . .
H10' H 0.8099 0.1255 0.1907 0.038 Uiso 1 1 calc R . .
C13' C 0.86149(15) 0.3869(3) 0.08047(8) 0.0298(5) Uani 1 1 d . . .
H13' H 0.8752 0.4533 0.0524 0.036 Uiso 1 1 calc R . .
C4' C 0.96573(13) 0.2799(3) 0.22428(8) 0.0226(5) Uani 1 1 d . . .
H4' H 0.9568 0.1631 0.2421 0.027 Uiso 1 1 calc R . .
C14 C 0.14905(16) 0.2842(3) 0.08119(8) 0.0322(6) Uani 1 1 d . . .
H14 H 0.1520 0.3589 0.1111 0.039 Uiso 1 1 calc R . .
C11' C 0.76413(15) 0.2007(3) 0.11549(9) 0.0351(6) Uani 1 1 d . . .
H11' H 0.7102 0.1375 0.1110 0.042 Uiso 1 1 calc R . .
C9 C 0.21036(14) 0.1467(3) 0.08314(7) 0.0217(5) Uani 1 1 d . . .
C8 C 0.34742(15) -0.3977(3) 0.15649(8) 0.0283(5) Uani 1 1 d . . .
H8A H 0.3169 -0.4702 0.1265 0.042 Uiso 1 1 calc R . .
H8B H 0.3426 -0.4586 0.1889 0.042 Uiso 1 1 calc R . .
H8C H 0.4091 -0.3864 0.1557 0.042 Uiso 1 1 calc R . .
C13 C 0.08416(16) 0.3156(3) 0.03721(9) 0.0365(6) Uani 1 1 d . . .
H13 H 0.0424 0.4095 0.0372 0.044 Uiso 1 1 calc R . .
C10 C 0.20523(16) 0.0452(3) 0.03847(8) 0.0353(6) Uani 1 1 d . . .
H10 H 0.2472 -0.0480 0.0384 0.042 Uiso 1 1 calc R . .
C11 C 0.14028(17) 0.0754(3) -0.00654(9) 0.0399(7) Uani 1 1 d . . .
H11 H 0.1381 0.0027 -0.0367 0.048 Uiso 1 1 calc R . .
C8' C 0.97309(15) 0.7754(3) 0.28023(9) 0.0311(5) Uani 1 1 d . . .
H8'A H 0.9104 0.8018 0.2723 0.047 Uiso 1 1 calc R . .
H8'B H 1.0036 0.8732 0.2662 0.047 Uiso 1 1 calc R . .
H8'C H 0.9954 0.7679 0.3182 0.047 Uiso 1 1 calc R . .
C15' C 0.72954(18) 0.4215(3) -0.01176(9) 0.0429(7) Uani 1 1 d . . .
H15D H 0.7392 0.5471 0.0013 0.064 Uiso 1 1 calc R . .
H15E H 0.6775 0.4176 -0.0406 0.064 Uiso 1 1 calc R . .
H15F H 0.7804 0.3800 -0.0242 0.064 Uiso 1 1 calc R . .
C6 C 0.49571(17) 0.1331(3) 0.06879(10) 0.0434(6) Uani 1 1 d . . .
H6A H 0.4949 0.0312 0.0439 0.052 Uiso 1 1 calc R . .
H6B H 0.5518 0.1291 0.0952 0.052 Uiso 1 1 calc R . .
C6' C 0.78906(19) 0.1964(4) 0.31870(10) 0.0502(7) Uani 1 1 d . . .
H6'A H 0.7470 0.2988 0.3155 0.060 Uiso 1 1 calc R . .
H6'B H 0.7564 0.0851 0.3043 0.060 Uiso 1 1 calc R . .
C15 C 0.00440(19) 0.1416(3) -0.09502(9) 0.0540(8) Uani 1 1 d . . .
H15A H 0.0581 0.1488 -0.1077 0.081 Uiso 1 1 calc R . .
H15B H -0.0449 0.1857 -0.1222 0.081 Uiso 1 1 calc R . .
H15C H -0.0060 0.0144 -0.0864 0.081 Uiso 1 1 calc R . .
C7 C 0.4869(2) 0.3102(4) 0.04070(13) 0.0699(10) Uani 1 1 d . . .
H7A H 0.4331 0.3100 0.0131 0.105 Uiso 1 1 calc R . .
H7B H 0.5371 0.3278 0.0251 0.105 Uiso 1 1 calc R . .
H7C H 0.4848 0.4098 0.0653 0.105 Uiso 1 1 calc R . .
C7' C 0.8313(2) 0.1671(4) 0.37389(12) 0.0790(11) Uani 1 1 d . . .
H7'A H 0.8735 0.0668 0.3769 0.118 Uiso 1 1 calc R . .
H7'B H 0.7870 0.1359 0.3932 0.118 Uiso 1 1 calc R . .
H7'C H 0.8617 0.2791 0.3884 0.118 Uiso 1 1 calc R . .

loop_
_atom_site_aniso_label
_atom_site_aniso_U_11
_atom_site_aniso_U_22
_atom_site_aniso_U_33
_atom_site_aniso_U_23
_atom_site_aniso_U_13
_atom_site_aniso_U_12
O1 0.0197(8) 0.0245(8) 0.0247(8) -0.0002(6) 0.0116(7) 0.0007(6)
O1' 0.0191(8) 0.0236(8) 0.0272(8) -0.0010(6) 0.0109(6) -0.0010(6)
N1 0.0223(10) 0.0174(9) 0.0282(10) -0.0019(7) 0.0122(8) -0.0017(8)
N2' 0.0164(10) 0.0170(9) 0.0334(10) 0.0019(7) 0.0110(8) 0.0018(8)
N1' 0.0232(10) 0.0175(9) 0.0274(9) 0.0037(7) 0.0129(8) 0.0017(8)
C3 0.0190(12) 0.0228(12) 0.0206(10) -0.0004(8) 0.0082(9) 0.0016(9)
N2 0.0243(10) 0.0175(9) 0.0215(9) -0.0041(7) 0.0099(8) -0.0010(8)
O3 0.0267(9) 0.0370(9) 0.0397(9) 0.0080(7) 0.0208(7) 0.0005(7)
C1 0.0179(12) 0.0220(12) 0.0181(10) -0.0006(8) 0.0018(9) 0.0002(9)
O4' 0.0285(10) 0.0569(10) 0.0295(9) -0.0011(7) 0.0039(8) -0.0022(8)
C3' 0.0195(12) 0.0244(12) 0.0243(11) 0.0024(9) 0.0087(9) 0.0039(10)
O2 0.0386(11) 0.0371(10) 0.0552(11) 0.0042(8) 0.0294(9) 0.0111(8)
O3' 0.0404(11) 0.0408(10) 0.0450(10) -0.0032(7) 0.0292(9) -0.0123(8)
O4 0.0379(11) 0.0474(10) 0.0312(9) 0.0070(7) -0.0040(8) 0.0011(8)
O2' 0.0446(12) 0.0469(10) 0.0561(11) -0.0033(8) 0.0361(10) 0.0057(9)
C1' 0.0202(12) 0.0228(12) 0.0182(10) 0.0016(8) 0.0051(9) 0.0029(10)
C9' 0.0211(12) 0.0210(11) 0.0283(11) -0.0024(9) 0.0112(10) 0.0014(9)
C5 0.0240(13) 0.0276(13) 0.0260(12) 0.0033(9) 0.0076(10) 0.0016(10)
C2 0.0186(12) 0.0265(12) 0.0196(10) -0.0004(9) 0.0061(9) 0.0019(9)
C2' 0.0206(12) 0.0279(13) 0.0206(11) 0.0032(9) 0.0080(9) 0.0064(10)
C14' 0.0217(13) 0.0308(12) 0.0346(13) 0.0002(10) 0.0109(10) -0.0046(10)
C5' 0.0275(14) 0.0341(14) 0.0302(12) 0.0004(10) 0.0128(11) 0.0013(11)
C4 0.0258(13) 0.0218(11) 0.0225(11) 0.0002(8) 0.0129(9) -0.0024(9)
C12 0.0299(14) 0.0303(13) 0.0294(12) 0.0057(10) 0.0034(11) -0.0022(11)
C12' 0.0240(13) 0.0358(13) 0.0270(12) -0.0053(10) 0.0098(10) 0.0019(10)
C10' 0.0279(14) 0.0396(13) 0.0308(13) 0.0021(10) 0.0144(11) -0.0068(11)
C13' 0.0309(14) 0.0332(13) 0.0270(12) 0.0011(9) 0.0103(11) -0.0035(11)
C4' 0.0185(12) 0.0225(11) 0.0302(12) 0.0038(9) 0.0128(9) -0.0014(9)
C14 0.0380(15) 0.0367(13) 0.0242(12) 0.0012(9) 0.0117(11) 0.0100(11)
C11' 0.0216(13) 0.0494(15) 0.0367(14) -0.0023(11) 0.0117(11) -0.0100(11)
C9 0.0234(12) 0.0216(11) 0.0228(11) 0.0032(8) 0.0107(9) 0.0006(9)
C8 0.0326(14) 0.0264(12) 0.0294(12) 0.0038(9) 0.0143(10) 0.0059(10)
C13 0.0331(15) 0.0458(14) 0.0321(13) 0.0049(11) 0.0108(11) 0.0158(12)
C10 0.0398(16) 0.0334(13) 0.0312(13) -0.0039(10) 0.0052(11) 0.0123(11)
C11 0.0534(18) 0.0337(14) 0.0278(13) -0.0059(10) -0.0005(12) 0.0083(13)
C8' 0.0317(14) 0.0281(12) 0.0371(13) -0.0034(10) 0.0152(11) 0.0006(10)
C15' 0.0466(17) 0.0505(15) 0.0290(13) 0.0010(11) 0.0033(12) 0.0010(13)
C6 0.0327(15) 0.0546(16) 0.0526(16) 0.0119(13) 0.0298(13) 0.0035(13)
C6' 0.0518(19) 0.0563(17) 0.0537(17) -0.0039(13) 0.0349(15) -0.0178(14)
C15 0.066(2) 0.0462(16) 0.0373(15) -0.0006(12) -0.0144(14) -0.0061(14)
C7 0.055(2) 0.071(2) 0.099(3) 0.0352(18) 0.0486(19) 0.0078(16)
C7' 0.076(3) 0.102(2) 0.063(2) 0.0139(18) 0.0236(19) -0.035(2)

loop_
_atom_type_symbol
_atom_type_description
_atom_type_scat_dispersion_real
_atom_type_scat_dispersion_imag
_atom_type_scat_source
O O 0.0106 0.0060 'International Tables Vol C Tables 4.2.6.8 and 6.1.1.4'
N N 0.0061 0.0033 'International Tables Vol C Tables 4.2.6.8 and 6.1.1.4'
H H 0.0000 0.0000 'International Tables Vol C Tables 4.2.6.8 and 6.1.1.4'
C C 0.0033 0.0016 'International Tables Vol C Tables 4.2.6.8 and 6.1.1.4'

loop_
_geom_angle_atom_site_label_1
_geom_angle_atom_site_label_2
_geom_angle_atom_site_label_3
_geom_angle
_geom_angle_site_symmetry_1
_geom_angle_site_symmetry_3
_geom_angle_publ_flag
C1 N1 C2 123.48(17) . . ?
C1 N1 H1N 118.3 . . ?
C2 N1 H1N 118.3 . . ?
C1' N2' C4' 122.72(16) . . ?
C1' N2' H2N' 118.6 . . ?
C4' N2' H2N' 118.6 . . ?
C1' N1' C2' 122.56(17) . . ?
C1' N1' H1N' 118.7 . . ?
C2' N1' H1N' 118.7 . . ?
C2 C3 C5 121.69(18) . . ?
C2 C3 C4 118.78(19) . . ?
C5 C3 C4 119.46(17) . . ?
C1 N2 C4 121.60(16) . . ?
C1 N2 H2N 119.2 . . ?
C4 N2 H2N 119.2 . . ?
C5 O3 C6 115.50(17) . . ?
O1 C1 N2 124.02(18) . . ?
O1 C1 N1 120.67(17) . . ?
N2 C1 N1 115.30(19) . . ?
C12' O4' C15' 117.20(18) . . ?
C2' C3' C5' 121.68(19) . . ?
C2' C3' C4' 118.62(19) . . ?
C5' C3' C4' 119.66(18) . . ?
C5' O3' C6' 116.88(18) . . ?
C12 O4 C15 117.17(19) . . ?
O1' C1' N2' 123.39(18) . . ?
O1' C1' N1' 120.40(18) . . ?
N2' C1' N1' 116.22(19) . . ?
C14' C9' C10' 117.7(2) . . ?
C14' C9' C4' 122.76(19) . . ?
C10' C9' C4' 119.46(19) . . ?
O2 C5 O3 122.3(2) . . ?
O2 C5 C3 126.88(19) . . ?
O3 C5 C3 110.73(18) . . ?
C3 C2 N1 118.73(18) . . ?
C3 C2 C8 128.1(2) . . ?
N1 C2 C8 113.20(17) . . ?
C3' C2' N1' 118.45(18) . . ?
C3' C2' C8' 128.0(2) . . ?
N1' C2' C8' 113.53(18) . . ?
C9' C14' C13' 122.0(2) . . ?
C9' C14' H14' 119.0 . . ?
C13' C14' H14' 119.0 . . ?
O2' C5' O3' 122.6(2) . . ?
O2' C5' C3' 126.3(2) . . ?
O3' C5' C3' 111.10(19) . . ?
N2 C4 C3 108.45(15) . . ?
N2 C4 C9 109.90(17) . . ?
C3 C4 C9 114.77(16) . . ?
N2 C4 H4 107.8 . . ?
C3 C4 H4 107.8 . . ?
C9 C4 H4 107.8 . . ?
C11 C12 O4 125.1(2) . . ?
C11 C12 C13 119.2(2) . . ?
O4 C12 C13 115.7(2) . . ?
O4' C12' C13' 124.8(2) . . ?
O4' C12' C11' 116.0(2) . . ?
C13' C12' C11' 119.2(2) . . ?
C11' C10' C9' 120.9(2) . . ?
C11' C10' H10' 119.5 . . ?
C9' C10' H10' 119.5 . . ?
C12' C13' C14' 119.4(2) . . ?
C12' C13' H13' 120.3 . . ?
C14' C13' H13' 120.3 . . ?
N2' C4' C3' 108.63(16) . . ?
N2' C4' C9' 112.38(17) . . ?
C3' C4' C9' 111.06(16) . . ?
N2' C4' H4' 108.2 . . ?
C3' C4' H4' 108.2 . . ?
C9' C4' H4' 108.2 . . ?
C13 C14 C9 121.9(2) . . ?
C13 C14 H14 119.1 . . ?
C9 C14 H14 119.1 . . ?
C10' C11' C12' 120.8(2) . . ?
C10' C11' H11' 119.6 . . ?
C12' C11' H11' 119.6 . . ?
C10 C9 C14 117.15(19) . . ?
C10 C9 C4 123.18(19) . . ?
C14 C9 C4 119.67(18) . . ?
C2 C8 H8A 109.5 . . ?
C2 C8 H8B 109.5 . . ?
H8A C8 H8B 109.5 . . ?
C2 C8 H8C 109.5 . . ?
H8A C8 H8C 109.5 . . ?
H8B C8 H8C 109.5 . . ?
C14 C13 C12 119.9(2) . . ?
C14 C13 H13 120.0 . . ?
C12 C13 H13 120.0 . . ?
C9 C10 C11 121.9(2) . . ?
C9 C10 H10 119.1 . . ?
C11 C10 H10 119.1 . . ?
C12 C11 C10 120.0(2) . . ?
C12 C11 H11 120.0 . . ?
C10 C11 H11 120.0 . . ?
C2' C8' H8'A 109.5 . . ?
C2' C8' H8'B 109.5 . . ?
H8'A C8' H8'B 109.5 . . ?
C2' C8' H8'C 109.5 . . ?
H8'A C8' H8'C 109.5 . . ?
H8'B C8' H8'C 109.5 . . ?
O4' C15' H15D 109.5 . . ?
O4' C15' H15E 109.5 . . ?
H15D C15' H15E 109.5 . . ?
O4' C15' H15F 109.5 . . ?
H15D C15' H15F 109.5 . . ?
H15E C15' H15F 109.5 . . ?
O3 C6 C7 108.4(2) . . ?
O3 C6 H6A 110.0 . . ?
C7 C6 H6A 110.0 . . ?
O3 C6 H6B 110.0 . . ?
C7 C6 H6B 110.0 . . ?
H6A C6 H6B 108.4 . . ?
C7' C6' O3' 110.3(2) . . ?
C7' C6' H6'A 109.6 . . ?
O3' C6' H6'A 109.6 . . ?
C7' C6' H6'B 109.6 . . ?
O3' C6' H6'B 109.6 . . ?
H6'A C6' H6'B 108.1 . . ?
O4 C15 H15A 109.5 . . ?
O4 C15 H15B 109.5 . . ?
H15A C15 H15B 109.5 . . ?
O4 C15 H15C 109.5 . . ?
H15A C15 H15C 109.5 . . ?
H15B C15 H15C 109.5 . . ?
C6 C7 H7A 109.5 . . ?
C6 C7 H7B 109.5 . . ?
H7A C7 H7B 109.5 . . ?
C6 C7 H7C 109.5 . . ?
H7A C7 H7C 109.5 . . ?
H7B C7 H7C 109.5 . . ?
C6' C7' H7'A 109.5 . . ?
C6' C7' H7'B 109.5 . . ?
H7'A C7' H7'B 109.5 . . ?
C6' C7' H7'C 109.5 . . ?
H7'A C7' H7'C 109.5 . . ?
H7'B C7' H7'C 109.5 . . ?

loop_
_geom_bond_atom_site_label_1
_geom_bond_atom_site_label_2
_geom_bond_distance
_geom_bond_site_symmetry_2
_geom_bond_publ_flag
O1 C1 1.244(2) . ?
O1' C1' 1.246(2) . ?
N1 C1 1.371(2) . ?
N1 C2 1.394(3) . ?
N1 H1N 0.8800 . ?
N2' C1' 1.326(2) . ?
N2' C4' 1.465(3) . ?
N2' H2N' 0.8800 . ?
N1' C1' 1.377(3) . ?
N1' C2' 1.401(3) . ?
N1' H1N' 0.8800 . ?
C3 C2 1.347(3) . ?
C3 C5 1.472(3) . ?
C3 C4 1.514(3) . ?
N2 C1 1.339(2) . ?
N2 C4 1.474(2) . ?
N2 H2N 0.8800 . ?
O3 C5 1.349(2) . ?
O3 C6 1.456(3) . ?
O4' C12' 1.368(3) . ?
O4' C15' 1.433(3) . ?
C3' C2' 1.345(3) . ?
C3' C5' 1.469(3) . ?
C3' C4' 1.514(3) . ?
O2 C5 1.207(2) . ?
O3' C5' 1.351(3) . ?
O3' C6' 1.476(3) . ?
O4 C12 1.373(2) . ?
O4 C15 1.428(3) . ?
O2' C5' 1.209(3) . ?
C9' C14' 1.386(3) . ?
C9' C10' 1.388(3) . ?
C9' C4' 1.529(3) . ?
C2 C8 1.490(3) . ?
C2' C8' 1.496(3) . ?
C14' C13' 1.388(3) . ?
C14' H14' 0.9500 . ?
C4 C9 1.530(3) . ?
C4 H4 1.0000 . ?
C12 C11 1.366(3) . ?
C12 C13 1.392(3) . ?
C12' C13' 1.380(3) . ?
C12' C11' 1.389(3) . ?
C10' C11' 1.374(3) . ?
C10' H10' 0.9500 . ?
C13' H13' 0.9500 . ?
C4' H4' 1.0000 . ?
C14 C13 1.374(3) . ?
C14 C9 1.386(3) . ?
C14 H14 0.9500 . ?
C11' H11' 0.9500 . ?
C9 C10 1.377(3) . ?
C8 H8A 0.9800 . ?
C8 H8B 0.9800 . ?
C8 H8C 0.9800 . ?
C13 H13 0.9500 . ?
C10 C11 1.392(3) . ?
C10 H10 0.9500 . ?
C11 H11 0.9500 . ?
C8' H8'A 0.9800 . ?
C8' H8'B 0.9800 . ?
C8' H8'C 0.9800 . ?
C15' H15D 0.9800 . ?
C15' H15E 0.9800 . ?
C15' H15F 0.9800 . ?
C6 C7 1.481(3) . ?
C6 H6A 0.9900 . ?
C6 H6B 0.9900 . ?
C6' C7' 1.466(4) . ?
C6' H6'A 0.9900 . ?
C6' H6'B 0.9900 . ?
C15 H15A 0.9800 . ?
C15 H15B 0.9800 . ?
C15 H15C 0.9800 . ?
C7 H7A 0.9800 . ?
C7 H7B 0.9800 . ?
C7 H7C 0.9800 . ?
C7' H7'A 0.9800 . ?
C7' H7'B 0.9800 . ?
C7' H7'C 0.9800 . ?

loop_
_geom_torsion_atom_site_label_1
_geom_torsion_atom_site_label_2
_geom_torsion_atom_site_label_3
_geom_torsion_atom_site_label_4
_geom_torsion
_geom_torsion_site_symmetry_1
_geom_torsion_site_symmetry_2
_geom_torsion_site_symmetry_3
_geom_torsion_site_symmetry_4
_geom_torsion_publ_flag
C4 N2 C1 O1 -157.32(18) . . . . ?
C4 N2 C1 N1 24.4(3) . . . . ?
C2 N1 C1 O1 -169.85(17) . . . . ?
C2 N1 C1 N2 8.5(3) . . . . ?
C4' N2' C1' O1' -164.81(18) . . . . ?
C4' N2' C1' N1' 15.5(3) . . . . ?
C2' N1' C1' O1' -164.80(18) . . . . ?
C2' N1' C1' N2' 14.9(3) . . . . ?
C6 O3 C5 O2 -0.6(3) . . . . ?
C6 O3 C5 C3 -178.51(18) . . . . ?
C2 C3 C5 O2 3.4(3) . . . . ?
C4 C3 C5 O2 -173.6(2) . . . . ?
C2 C3 C5 O3 -178.81(17) . . . . ?
C4 C3 C5 O3 4.2(3) . . . . ?
C5 C3 C2 N1 -179.82(17) . . . . ?
C4 C3 C2 N1 -2.8(3) . . . . ?
C5 C3 C2 C8 0.3(3) . . . . ?
C4 C3 C2 C8 177.27(18) . . . . ?
C1 N1 C2 C3 -19.1(3) . . . . ?
C1 N1 C2 C8 160.79(17) . . . . ?
C5' C3' C2' N1' 173.44(18) . . . . ?
C4' C3' C2' N1' -8.6(3) . . . . ?
C5' C3' C2' C8' -4.9(3) . . . . ?
C4' C3' C2' C8' 173.00(19) . . . . ?
C1' N1' C2' C3' -17.9(3) . . . . ?
C1' N1' C2' C8' 160.68(17) . . . . ?
C10' C9' C14' C13' 1.0(3) . . . . ?
C4' C9' C14' C13' -174.94(19) . . . . ?
C6' O3' C5' O2' -0.5(3) . . . . ?
C6' O3' C5' C3' 179.71(19) . . . . ?
C2' C3' C5' O2' 7.8(3) . . . . ?
C4' C3' C5' O2' -170.1(2) . . . . ?
C2' C3' C5' O3' -172.38(18) . . . . ?
C4' C3' C5' O3' 9.7(3) . . . . ?
C1 N2 C4 C3 -42.1(2) . . . . ?
C1 N2 C4 C9 84.1(2) . . . . ?
C2 C3 C4 N2 29.7(2) . . . . ?
C5 C3 C4 N2 -153.19(17) . . . . ?
C2 C3 C4 C9 -93.6(2) . . . . ?
C5 C3 C4 C9 83.5(2) . . . . ?
C15 O4 C12 C11 3.3(3) . . . . ?
C15 O4 C12 C13 -177.5(2) . . . . ?
C15' O4' C12' C13' -6.7(3) . . . . ?
C15' O4' C12' C11' 173.46(19) . . . . ?
C14' C9' C10' C11' -0.3(3) . . . . ?
C4' C9' C10' C11' 175.70(19) . . . . ?
O4' C12' C13' C14' 178.68(19) . . . . ?
C11' C12' C13' C14' -1.4(3) . . . . ?
C9' C14' C13' C12' -0.1(3) . . . . ?
C1' N2' C4' C3' -37.8(2) . . . . ?
C1' N2' C4' C9' 85.5(2) . . . . ?
C2' C3' C4' N2' 33.2(2) . . . . ?
C5' C3' C4' N2' -148.79(18) . . . . ?
C2' C3' C4' C9' -90.9(2) . . . . ?
C5' C3' C4' C9' 87.1(2) . . . . ?
C14' C9' C4' N2' -33.2(3) . . . . ?
C10' C9' C4' N2' 150.92(19) . . . . ?
C14' C9' C4' C3' 88.7(2) . . . . ?
C10' C9' C4' C3' -87.1(2) . . . . ?
C9' C10' C11' C12' -1.2(3) . . . . ?
O4' C12' C11' C10' -178.04(19) . . . . ?
C13' C12' C11' C10' 2.1(3) . . . . ?
C13 C14 C9 C10 1.8(3) . . . . ?
C13 C14 C9 C4 -178.2(2) . . . . ?
N2 C4 C9 C10 -132.2(2) . . . . ?
C3 C4 C9 C10 -9.7(3) . . . . ?
N2 C4 C9 C14 47.8(2) . . . . ?
C3 C4 C9 C14 170.35(19) . . . . ?
C9 C14 C13 C12 -1.1(4) . . . . ?
C11 C12 C13 C14 0.0(4) . . . . ?
O4 C12 C13 C14 -179.4(2) . . . . ?
C14 C9 C10 C11 -1.5(3) . . . . ?
C4 C9 C10 C11 178.6(2) . . . . ?
O4 C12 C11 C10 179.6(2) . . . . ?
C13 C12 C11 C10 0.4(4) . . . . ?
C9 C10 C11 C12 0.4(4) . . . . ?
C5 O3 C6 C7 164.4(2) . . . . ?
C5' O3' C6' C7' -84.9(3) . . . . ?
